data_4322609
loop_
_publ_author_name
'Ghezai Musie'
'Joseph H. Reibenspies'
'Marcetta Y. Darensbourg'

_publ_section_title
;
 Synthesis, Structures, and Electrochemical Properties of Nickel Complexes
 of Macrocyclic N2S2 Aminothioethers
;
_journal_name_full 'Inorganic Chemistry'
_journal_page_first 302
_journal_page_last 310
_journal_paper_doi 10.1021/ic970526t
_journal_volume 37
_journal_year 1998
_chemical_formula_sum 'C24 H41 Br2 N3 Ni O S2'
_chemical_formula_weight 670.25
_chemical_name_systematic
; 
 ? 
;
_space_group_IT_number 62
_symmetry_cell_setting orthorhombic
_symmetry_space_group_name_Hall '-P 2ac 2n'
_symmetry_space_group_name_H-M 'P n m a'
_atom_sites_solution_hydrogens geom
_atom_sites_solution_primary direct
_atom_sites_solution_secondary difmap
_audit_creation_method SHELXL
_cell_angle_alpha 90.00
_cell_angle_beta 90.00
_cell_angle_gamma 90.00
_cell_formula_units_Z 4
_cell_length_a 18.562(3)
_cell_length_b 15.140(3)
_cell_length_c 9.703(3)
_cell_measurement_temperature 293(2)
_cell_volume 2726.8(11)
_computing_cell_refinement P3vax
_computing_data_collection P3vax
_computing_data_reduction XDISK
_computing_structure_refinement 'SHELXL-93 (Sheldrick, 1993)'
_computing_structure_solution 'SHELXS-86 (Sheldrick, 1990)'
_diffrn_ambient_temperature 293(2)
_diffrn_radiation_monochromator graphite
_diffrn_radiation_source 'fine-focus sealed tube'
_diffrn_radiation_type MoKa
_diffrn_radiation_wavelength 0.71073
_diffrn_reflns_av_R_equivalents 0.0000
_diffrn_reflns_av_sigmaI/netI 0.0790
_diffrn_reflns_limit_h_max 22
_diffrn_reflns_limit_h_min 0
_diffrn_reflns_limit_k_max 0
_diffrn_reflns_limit_k_min -18
_diffrn_reflns_limit_l_max 11
_diffrn_reflns_limit_l_min 0
_diffrn_reflns_number 2511
_diffrn_reflns_theta_max 25.06
_diffrn_reflns_theta_min 2.19
_exptl_absorpt_coefficient_mu 3.818
_exptl_absorpt_correction_T_max 0.9999
_exptl_absorpt_correction_T_min 0.7929
_exptl_absorpt_correction_type psi-scan
_exptl_crystal_density_diffrn 1.633
_exptl_crystal_F_000 1376
_exptl_crystal_size_max 0.4
_exptl_crystal_size_mid 0.4
_exptl_crystal_size_min 0.3
_refine_diff_density_max 0.450
_refine_diff_density_min -0.681
_refine_diff_density_rms 0.095
_refine_ls_extinction_method none
_refine_ls_goodness_of_fit_all 1.047
_refine_ls_goodness_of_fit_obs 1.121
_refine_ls_matrix_type full
_refine_ls_number_parameters 160
_refine_ls_number_reflns 2511
_refine_ls_number_restraints 0
_refine_ls_restrained_S_all 1.047
_refine_ls_restrained_S_obs 1.121
_refine_ls_R_factor_all 0.0970
_refine_ls_R_factor_obs 0.0437
_refine_ls_shift/esd_max -0.001
_refine_ls_shift/esd_mean 0.000
_refine_ls_structure_factor_coef Fsqd
_refine_ls_weighting_details 'w=1/[s^2^(Fo^2^)+( 0.0420P)^2^+1.4571P] where P=(Fo^2^+2Fc^2^)/3'
_refine_ls_weighting_scheme calc
_refine_ls_wR_factor_all 0.1156
_refine_ls_wR_factor_obs 0.0987
_reflns_number_observed 1650
_reflns_number_total 2511
_reflns_observed_criterion >2sigma(I)
_cod_data_source_file ic970526t_3.cif
_cod_data_source_block iv*br2
_cod_depositor_comments
;
The following automatic conversions were performed:

'_refine_ls_weighting_scheme' value 'calc w=1/[s^2^(Fo^2^)+(
0.0420P)^2^+1.4571P] where P=(Fo^2^+2Fc^2^)/3' was changed to 'calc'.
New tag '_refine_ls_weighting_details' was created. The value of the
new tag was set to 'w=1/[s^2^(Fo^2^)+( 0.0420P)^2^+1.4571P] where
P=(Fo^2^+2Fc^2^)/3'.

Automatic conversion script
Id: cif_fix_values 3143 2015-03-26 13:38:13Z robertas 
;
_cod_database_code 4322609

loop_
_symmetry_equiv_pos_as_xyz
'x, y, z'
'-x+1/2, -y, z+1/2'
'-x, y+1/2, -z'
'x+1/2, -y+1/2, -z+1/2'
'-x, -y, -z'
'x-1/2, y, -z-1/2'
'x, -y-1/2, z'
'-x-1/2, y-1/2, z-1/2'

loop_
_atom_site_aniso_label
_atom_site_aniso_U_11
_atom_site_aniso_U_22
_atom_site_aniso_U_33
_atom_site_aniso_U_23
_atom_site_aniso_U_13
_atom_site_aniso_U_12
Br1 0.0548(4) 0.0497(4) 0.0742(5) -0.0102(4) -0.0020(4) 0.0088(3)
Ni1 0.0232(5) 0.0296(5) 0.0390(6) 0.000 0.0058(4) 0.000
S1 0.0270(6) 0.0266(6) 0.0304(7) -0.0036(6) 0.0004(6) 0.0046(5)
O1 0.122(7) 0.064(5) 0.119(7) 0.000 -0.002(6) 0.000
N1 0.030(2) 0.044(3) 0.051(3) -0.001(2) 0.010(2) 0.010(2)
N2 0.082(6) 0.065(5) 0.037(5) 0.000 0.000(5) 0.000
C1 0.044(3) 0.025(3) 0.032(3) -0.005(2) 0.009(3) 0.009(2)
C2 0.030(3) 0.041(3) 0.052(4) -0.002(3) 0.010(3) 0.014(2)
C3 0.038(3) 0.054(4) 0.102(6) -0.001(4) -0.011(4) 0.014(3)
C4 0.036(5) 0.075(7) 0.124(10) 0.000 -0.005(6) 0.000
C5 0.052(4) 0.051(4) 0.053(4) -0.002(3) 0.029(3) 0.009(3)
C6 0.069(6) 0.059(6) 0.034(5) 0.000 0.021(5) 0.000
C7 0.030(3) 0.028(3) 0.033(3) -0.004(2) -0.005(2) -0.002(2)
C8 0.023(2) 0.028(3) 0.030(3) 0.002(2) -0.009(2) 0.002(2)
C9 0.023(3) 0.035(3) 0.047(3) 0.010(3) -0.004(3) -0.004(2)
C10 0.029(3) 0.056(3) 0.045(4) 0.008(3) 0.002(3) -0.002(3)
C11 0.053(4) 0.026(3) 0.067(4) -0.002(3) 0.008(3) 0.007(3)
C12 0.058(4) 0.047(4) 0.040(4) -0.015(3) 0.004(3) 0.009(3)
C13 0.056(5) 0.027(4) 0.039(5) 0.000 0.006(5) 0.000
C14 0.143(11) 0.073(7) 0.044(6) 0.000 -0.020(7) 0.000

loop_
_atom_site_label
_atom_site_type_symbol
_atom_site_fract_x
_atom_site_fract_y
_atom_site_fract_z
_atom_site_U_iso_or_equiv
_atom_site_thermal_displace_type
_atom_site_occupancy
_atom_site_calc_flag
_atom_site_refinement_flags
_atom_site_disorder_group
Br1 Br 0.09607(4) 0.04941(4) -0.28142(8) 0.0596(2) Uani 1 d . .
Ni1 Ni 0.12846(5) 0.2500 0.11249(10) 0.0306(3) Uani 1 d S .
S1 S 0.20417(6) 0.35730(8) 0.05625(13) 0.0280(3) Uani 1 d . .
O1 O 0.0845(4) 0.2500 -0.1398(9) 0.102(3) Uani 1 d S .
H1O1 H 0.0822(4) 0.1844 -0.1505(9) 0.050 Uiso 1 d R .
N1 N 0.0575(2) 0.3431(3) 0.1654(5) 0.0415(12) Uani 1 d . .
N2 N 0.2352(4) 0.7500 -0.0432(8) 0.061(2) Uani 1 d S .
C1 C 0.1639(3) 0.4479(3) 0.1582(6) 0.0338(13) Uani 1 d . .
C2 C 0.0845(3) 0.4344(3) 0.1320(6) 0.0410(14) Uani 1 d . .
H2A H 0.0581(3) 0.4761(3) 0.1868(6) 0.080 Uiso 1 d R .
H2B H 0.0744(3) 0.4468(3) 0.0370(6) 0.080 Uiso 1 d R .
C3 C -0.0107(3) 0.3339(4) 0.0822(8) 0.065(2) Uani 1 d . .
H3A H 0.0017(3) 0.3330(4) -0.0138(8) 0.080 Uiso 1 d R .
H3B H -0.0408(3) 0.3845(4) 0.0980(8) 0.080 Uiso 1 d R .
C4 C -0.0525(5) 0.2500 0.1117(13) 0.078(3) Uani 1 d S .
H4A H -0.0973(5) 0.2500 0.0622(13) 0.080 Uiso 1 d SR .
H4B H -0.0634(5) 0.2500 0.2085(13) 0.080 Uiso 1 d SR .
C5 C 0.0408(3) 0.3353(4) 0.3184(6) 0.052(2) Uani 1 d . .
H5A H -0.0103(3) 0.3386(4) 0.3325(6) 0.080 Uiso 1 d R .
H5B H 0.0627(3) 0.3840(4) 0.3660(6) 0.080 Uiso 1 d R .
C6 C 0.0685(5) 0.2500 0.3775(9) 0.054(2) Uani 1 d S .
H6A H 0.0586(5) 0.2500 0.4746(9) 0.080 Uiso 1 d SR .
H6B H 0.1199(5) 0.2500 0.3671(9) 0.080 Uiso 1 d SR .
C7 C 0.2943(2) 0.3476(3) 0.1311(5) 0.0302(12) Uani 1 d . .
H7A H 0.2913(2) 0.3186(3) 0.2189(5) 0.080 Uiso 1 d R .
H7B H 0.3142(2) 0.4054(3) 0.1451(5) 0.080 Uiso 1 d R .
C8 C 0.3425(2) 0.2962(3) 0.0373(5) 0.0271(12) Uani 1 d . .
C9 C 0.3896(2) 0.3403(3) -0.0490(6) 0.0352(13) Uani 1 d . .
H9A H 0.3909(2) 0.4037(3) -0.0459(6) 0.080 Uiso 1 d R .
C10 C 0.4346(3) 0.2957(4) -0.1384(6) 0.0434(15) Uani 1 d . .
H10A H 0.4655(3) 0.3280(4) -0.1997(6) 0.080 Uiso 1 d R .
C11 C 0.1853(3) 0.5357(3) 0.0936(7) 0.049(2) Uani 1 d . .
H11A H 0.1649(3) 0.5833(3) 0.1461(7) 0.080 Uiso 1 d R .
H11B H 0.2369(3) 0.5411(3) 0.0928(7) 0.080 Uiso 1 d R .
H11C H 0.1674(3) 0.5380(3) 0.0009(7) 0.080 Uiso 1 d R .
C12 C 0.1883(3) 0.4448(4) 0.3070(6) 0.048(2) Uani 1 d . .
H12A H 0.1668(3) 0.4928(4) 0.3567(6) 0.080 Uiso 1 d R .
H12B H 0.1735(3) 0.3898(4) 0.3473(6) 0.080 Uiso 1 d R .
H12C H 0.2398(3) 0.4496(4) 0.3115(6) 0.080 Uiso 1 d R .
C13 C 0.2484(5) 0.7500 0.0681(9) 0.041(2) Uani 1 d S .
C14 C 0.2661(7) 0.7500 0.2130(9) 0.087(4) Uani 1 d S .
H14A H 0.2861(7) 0.8061 0.2390(9) 0.080 Uiso 0.50 d PR .
H14B H 0.2224(7) 0.7399 0.2634(9) 0.080 Uiso 0.50 d PR .
H14C H 0.3001(7) 0.7040 0.2336(9) 0.080 Uiso 0.50 d PR .

loop_
_atom_type_symbol
_atom_type_description
_atom_type_scat_dispersion_real
_atom_type_scat_dispersion_imag
_atom_type_scat_source
C C 0.0033 0.0016 'International Tables Vol C Tables 4.2.6.8 and 6.1.1.4'
H H 0.0000 0.0000 'International Tables Vol C Tables 4.2.6.8 and 6.1.1.4'
N N 0.0061 0.0033 'International Tables Vol C Tables 4.2.6.8 and 6.1.1.4'
O O 0.0106 0.0060 'International Tables Vol C Tables 4.2.6.8 and 6.1.1.4'
S S 0.1246 0.1234 'International Tables Vol C Tables 4.2.6.8 and 6.1.1.4'
Ni Ni 0.3393 1.1124 'International Tables Vol C Tables 4.2.6.8 and 6.1.1.4'
Br Br -0.2901 2.4595 'International Tables Vol C Tables 4.2.6.8 and 6.1.1.4'

loop_
_geom_angle_atom_site_label_1
_geom_angle_atom_site_label_2
_geom_angle_atom_site_label_3
_geom_angle
_geom_angle_site_symmetry_1
_geom_angle_site_symmetry_3
_geom_angle_publ_flag
N1 Ni1 N1 89.8(3) . 7_565 ?
N1 Ni1 S1 177.77(14) . 7_565 ?
N1 Ni1 S1 87.95(13) 7_565 7_565 ?
N1 Ni1 S1 87.95(13) . . ?
N1 Ni1 S1 177.77(14) 7_565 . ?
S1 Ni1 S1 94.28(7) 7_565 . ?
C7 S1 C1 102.5(2) . . ?
C7 S1 Ni1 115.0(2) . . ?
C1 S1 Ni1 99.0(2) . . ?
C2 N1 C3 104.5(4) . . ?
C2 N1 C5 110.5(4) . . ?
C3 N1 C5 110.2(5) . . ?
C2 N1 Ni1 111.9(3) . . ?
C3 N1 Ni1 110.5(4) . . ?
C5 N1 Ni1 109.3(3) . . ?
C2 C1 C12 116.6(5) . . ?
C2 C1 C11 107.7(5) . . ?
C12 C1 C11 110.0(5) . . ?
C2 C1 S1 101.8(4) . . ?
C12 C1 S1 111.5(4) . . ?
C11 C1 S1 108.8(4) . . ?
N1 C2 C1 114.5(4) . . ?
N1 C3 C4 113.9(6) . . ?
C3 C4 C3 113.9(8) . 7_565 ?
C6 C5 N1 111.7(5) . . ?
C5 C6 C5 118.4(8) 7_565 . ?
C8 C7 S1 110.3(3) . . ?
C9 C8 C8 118.9(3) . 7_565 ?
C9 C8 C7 119.7(4) . . ?
C8 C8 C7 121.4(3) 7_565 . ?
C10 C9 C8 121.8(5) . . ?
C9 C10 C10 119.3(3) . 7_565 ?
N2 C13 C14 179.6(11) . . ?

loop_
_geom_bond_atom_site_label_1
_geom_bond_atom_site_label_2
_geom_bond_distance
_geom_bond_site_symmetry_2
_geom_bond_publ_flag
Ni1 N1 1.997(4) . ?
Ni1 N1 1.997(4) 7_565 ?
Ni1 S1 2.2162(14) 7_565 ?
Ni1 S1 2.2163(14) . ?
S1 C7 1.830(5) . ?
S1 C1 1.849(5) . ?
N1 C2 1.505(6) . ?
N1 C3 1.508(7) . ?
N1 C5 1.520(7) . ?
N2 C13 1.107(10) . ?
C1 C2 1.510(7) . ?
C1 C12 1.514(8) . ?
C1 C11 1.522(7) . ?
C3 C4 1.516(7) . ?
C4 C3 1.516(7) 7_565 ?
C5 C6 1.503(7) . ?
C6 C5 1.503(7) 7_565 ?
C7 C8 1.495(6) . ?
C8 C9 1.383(6) . ?
C8 C8 1.398(9) 7_565 ?
C9 C10 1.380(7) . ?
C10 C10 1.385(11) 7_565 ?
C13 C14 1.444(12) . ?
